data_1509731
loop_
_publ_author_name
'Randaccio, L.'
'Nardin, G.'
'Calligaris, M.'

_publ_section_title
;
 Cation site location in hydrated chabazites. Crystal structure of
 potassium- and silver-exchanged chabazites.
;
_journal_name_full Zeolites
_journal_page_first 205
_journal_page_last 208
_journal_paper_doi 10.1016/0144-2449(83)90008-8
_journal_volume 3
_journal_year 1983
_chemical_formula_sum 'Ag2.236 Al3.8004 O29.4 Si8.1996'
_chemical_name_systematic 'Ag3.7 (Al3.8 Si8.2 O24) (H2 O)5.4'
_space_group_IT_number 166
_symmetry_space_group_name_Hall '-P 3* 2'
_symmetry_space_group_name_H-M 'R -3 m :R'
_cell_angle_alpha 94.2
_cell_angle_beta 94.2
_cell_angle_gamma 94.2
_cell_formula_units_Z 1
_cell_length_a 9.42
_cell_length_b 9.42
_cell_length_c 9.42
_cell_volume 828.813
_citation_journal_id_ASTM ZEOLD3
_cod_data_source_file silver2-3_208.cif
_cod_data_source_block Ag2.236Al3.8004O29.4Si8.1996
_cod_original_cell_volume 828.8131
_cod_original_sg_symbol_Hall '-R 3 2" (-y+z,x+z,-x+y+z)'
_cod_database_code 1509731

loop_
_symmetry_equiv_pos_as_xyz
x,y,z
z,x,y
y,z,x
-y,-x,-z
-z,-y,-x
-x,-z,-y
-x,-y,-z
-z,-x,-y
-y,-z,-x
y,x,z
z,y,x
x,z,y

loop_
_atom_site_label
_atom_site_type_symbol
_atom_site_fract_x
_atom_site_fract_y
_atom_site_fract_z
_atom_site_occupancy
_atom_site_U_iso_or_equiv
O1 O-2 0.2649 -0.2649 0 1 0.0
O4 O-2 0.0247 0.0247 0.3059 1 0.0
Al1 Al+3 0.1037 0.3311 0.8768 0.3167 0.0
Ag2 Ag+1 0.5331 0.5856 0.1943 0.073 0.0
O5 O-2 0.0738 0.5479 0.4458 0.45 0.0
O2 O-2 0.1439 -0.1439 0.5 1 0.0
Si1 Si+4 0.1037 0.3311 0.8768 0.6833 0.0
O3 O-2 0.254 0.254 0.8876 1 0.0
Ag1 Ag+1 0.202 0.202 0.202 0.68 0.0
